data_7232143
loop_
_publ_author_name
'Wilm, Lukas F. B.'
'Eder, Tobias'
'M\"uck-Lichtenfeld, Christian'
'Mehlmann, Paul'
'W\"unsche, Marius'
'Bu\&s, Florenz'
'Dielmann, Fabian'

_publ_section_title
;
 Reversible CO2 fixation by N-heterocyclic imines forming water-stable
 zwitterionic nitrogen-base--CO2 adducts
;
_journal_issue 3
_journal_name_full 'Green Chemistry'
_journal_page_first 640
_journal_paper_doi 10.1039/C8GC02952K
_journal_volume 21
_journal_year 2019
_chemical_formula_moiety 'B F4, C15 H30 N3'
_chemical_formula_sum 'C15 H30 B F4 N3'
_chemical_formula_weight 339.23
_space_group_crystal_system monoclinic
_space_group_IT_number 14
_space_group_name_Hall '-P 2ybc'
_space_group_name_H-M_alt 'P 1 21/c 1'
_symmetry_space_group_name_Hall '-P 2ybc'
_symmetry_space_group_name_H-M 'P 1 21/c 1'
_atom_sites_solution_hydrogens mixed
_atom_sites_solution_primary direct
_audit_creation_date 2018-11-02
_audit_creation_method
;
Olex2 1.2
(compiled 2018.04.26 svn.r3504 for OlexSys, GUI svn.r5492)
;
_audit_update_record
;
2018-11-21 deposited with the CCDC.
2019-01-10 downloaded from the CCDC.
;
_cell_angle_alpha 90
_cell_angle_beta 90.0900(10)
_cell_angle_gamma 90
_cell_formula_units_Z 4
_cell_length_a 15.2506(3)
_cell_length_b 10.8267(2)
_cell_length_c 10.8569(2)
_cell_measurement_reflns_used 9972
_cell_measurement_temperature 100(2)
_cell_measurement_theta_max 26.32
_cell_measurement_theta_min 2.31
_cell_volume 1792.62(6)
_computing_cell_refinement 'SAINT v8.37A (Bruker, 2015)'
_computing_data_collection 'Bruker APEX2'
_computing_data_reduction 'SAINT v8.37A (Bruker, 2015)'
_computing_molecular_graphics 'Olex2 (Dolomanov et al., 2009)'
_computing_publication_material 'Olex2 (Dolomanov et al., 2009)'
_computing_structure_refinement 'ShelXL (Sheldrick, 2015)'
_computing_structure_solution 'SIR2004 (Burla et al.,  2007)'
_diffrn_ambient_temperature 100
_diffrn_measured_fraction_theta_full 0.999
_diffrn_measured_fraction_theta_max 0.998
_diffrn_measurement_device_type 'Bruker APEX-II CCD'
_diffrn_measurement_method '\f and \w scans'
_diffrn_radiation_type MoK\a
_diffrn_radiation_wavelength 0.71073
_diffrn_reflns_av_R_equivalents 0.0407
_diffrn_reflns_av_unetI/netI 0.0287
_diffrn_reflns_Laue_measured_fraction_full 0.999
_diffrn_reflns_Laue_measured_fraction_max 0.998
_diffrn_reflns_limit_h_max 19
_diffrn_reflns_limit_h_min -19
_diffrn_reflns_limit_k_max 13
_diffrn_reflns_limit_k_min -13
_diffrn_reflns_limit_l_max 13
_diffrn_reflns_limit_l_min -13
_diffrn_reflns_number 24044
_diffrn_reflns_point_group_measured_fraction_full 0.999
_diffrn_reflns_point_group_measured_fraction_max 0.998
_diffrn_reflns_theta_full 25.242
_diffrn_reflns_theta_max 26.369
_diffrn_reflns_theta_min 1.876
_diffrn_standards_number 0
_exptl_absorpt_coefficient_mu 0.103
_exptl_absorpt_correction_T_max 1.0000
_exptl_absorpt_correction_T_min 0.9256
_exptl_absorpt_correction_type multi-scan
_exptl_absorpt_process_details
'SADABS-2016/2 (Bruker,2016/2) was used for absorption correction. wR2(int) was 0.1364 before and 0.0600 after correction. The Ratio of minimum to maximum transmission is 0.9256. The \l/2 correction factor is Not present.'
_exptl_crystal_colour colourless
_exptl_crystal_colour_primary colourless
_exptl_crystal_density_diffrn 1.257
_exptl_crystal_description block
_exptl_crystal_F_000 728
_exptl_crystal_size_max 0.213
_exptl_crystal_size_mid 0.104
_exptl_crystal_size_min 0.097
_refine_diff_density_max 0.275
_refine_diff_density_min -0.203
_refine_diff_density_rms 0.041
_refine_ls_extinction_method none
_refine_ls_goodness_of_fit_ref 1.085
_refine_ls_hydrogen_treatment mixed
_refine_ls_matrix_type full
_refine_ls_number_parameters 222
_refine_ls_number_reflns 3656
_refine_ls_number_restraints 0
_refine_ls_restrained_S_all 1.085
_refine_ls_R_factor_all 0.0437
_refine_ls_R_factor_gt 0.0416
_refine_ls_shift/su_max 0.000
_refine_ls_shift/su_mean 0.000
_refine_ls_structure_factor_coef Fsqd
_refine_ls_weighting_details 'w=1/[\s^2^(Fo^2^)+(0.0409P)^2^+1.0861P] where P=(Fo^2^+2Fc^2^)/3'
_refine_ls_weighting_scheme calc
_refine_ls_wR_factor_gt 0.1054
_refine_ls_wR_factor_ref 0.1065
_reflns_Friedel_coverage 0.000
_reflns_number_gt 3442
_reflns_number_total 3656
_reflns_threshold_expression 'I > 2\s(I)'
_cod_data_source_file c8gc02952k2.cif
_cod_data_source_block compound3bHBF4
_cod_depositor_comments 'Adding full bibliography for 7232134--7232146.cif.'
_cod_database_code 7232143
_shelxl_version_number 2013-4
_shelx_space_group_comment
;
The symmetry employed for this shelxl refinement is uniquely defined
by the following loop, which should always be used as a source of
symmetry information in preference to the above space-group names.
They are only intended as comments.
;
_shelx_estimated_absorpt_t_max 0.990
_shelx_estimated_absorpt_t_min 0.978
_olex2_refinement_description
;
1. Twinned data refinement
 Scales: 0.8978(9)
 0.1022(9)
2. Fixed Uiso
 At 1.2 times of:
  All C(H) groups
 At 1.5 times of:
  All C(H,H,H) groups
3.a Aromatic/amide H refined with riding coordinates:
 C2(H2), C3(H3)
3.b Idealised Me refined as rotating group:
 C7(H7A,H7B,H7C), C14(H14A,H14B,H14C), C6(H6A,H6B,H6C), C15(H15A,H15B,H15C),
 C5(H5A,H5B,H5C), C13(H13A,H13B,H13C), C10(H10A,H10B,H10C), C11(H11A,H11B,H11C),
  C9(H9A,H9B,H9C)
;
_olex2_date_sample_data_collection 2018-07-13
_olex2_date_sample_submission 2018-07-13
_olex2_submission_original_sample_id lw180713
_olex2_submission_special_instructions 'No special instructions were received'

loop_
_space_group_symop_operation_xyz
'x, y, z'
'-x, y+1/2, -z+1/2'
'-x, -y, -z'
'x, -y-1/2, z-1/2'

loop_
_atom_site_label
_atom_site_type_symbol
_atom_site_fract_x
_atom_site_fract_y
_atom_site_fract_z
_atom_site_U_iso_or_equiv
_atom_site_adp_type
_atom_site_occupancy
_atom_site_site_symmetry_order
_atom_site_calc_flag
_atom_site_refinement_flags_posn
F4 F 0.71241(8) 0.29513(10) 0.19047(10) 0.0325(3) Uani 1 1 d .
F3 F 0.67051(8) 0.49252(11) 0.22514(12) 0.0350(3) Uani 1 1 d .
F1 F 0.81330(7) 0.44207(12) 0.23184(13) 0.0409(3) Uani 1 1 d .
F2 F 0.72175(12) 0.37567(12) 0.38258(11) 0.0525(4) Uani 1 1 d .
N2 N 0.81882(9) 0.44483(12) 0.80934(12) 0.0152(3) Uani 1 1 d .
N3 N 0.67615(9) 0.46505(12) 0.80673(12) 0.0152(3) Uani 1 1 d .
N1 N 0.75477(9) 0.50817(13) 0.61534(12) 0.0155(3) Uani 1 1 d .
C1 C 0.74911(10) 0.47210(14) 0.73563(14) 0.0133(3) Uani 1 1 d .
C2 C 0.70158(12) 0.44178(17) 0.92598(15) 0.0210(4) Uani 1 1 d .
H2 H 0.6637 0.4354 0.9951 0.025 Uiso 1 1 calc R
C3 C 0.78865(12) 0.42978(17) 0.92790(15) 0.0212(4) Uani 1 1 d .
H3 H 0.8237 0.4137 0.9986 0.025 Uiso 1 1 calc R
C12 C 0.58003(10) 0.46944(16) 0.77077(16) 0.0181(3) Uani 1 1 d .
C7 C 0.84478(12) 0.64793(17) 0.48925(16) 0.0214(4) Uani 1 1 d .
H7A H 0.8976 0.6253 0.5356 0.032 Uiso 1 1 calc GR
H7B H 0.8506 0.7327 0.4586 0.032 Uiso 1 1 calc GR
H7C H 0.8374 0.5913 0.4196 0.032 Uiso 1 1 calc GR
C8 C 0.91287(10) 0.41725(16) 0.77440(16) 0.0179(3) Uani 1 1 d .
C4 C 0.76451(11) 0.63926(15) 0.57384(14) 0.0174(3) Uani 1 1 d .
C14 C 0.56586(12) 0.42415(18) 0.63899(17) 0.0235(4) Uani 1 1 d .
H14A H 0.5904 0.4844 0.5811 0.035 Uiso 1 1 calc GR
H14B H 0.5029 0.4146 0.6233 0.035 Uiso 1 1 calc GR
H14C H 0.5952 0.3444 0.6280 0.035 Uiso 1 1 calc GR
C6 C 0.77522(12) 0.72462(16) 0.68475(16) 0.0221(4) Uani 1 1 d .
H6A H 0.7235 0.7179 0.7378 0.033 Uiso 1 1 calc GR
H6B H 0.7814 0.8101 0.6563 0.033 Uiso 1 1 calc GR
H6C H 0.8276 0.7007 0.7314 0.033 Uiso 1 1 calc GR
C15 C 0.53105(12) 0.38148(17) 0.85691(18) 0.0249(4) Uani 1 1 d .
H15A H 0.5580 0.2994 0.8532 0.037 Uiso 1 1 calc GR
H15B H 0.4695 0.3758 0.8313 0.037 Uiso 1 1 calc GR
H15C H 0.5342 0.4129 0.9415 0.037 Uiso 1 1 calc GR
C5 C 0.68423(12) 0.67937(17) 0.49875(16) 0.0225(4) Uani 1 1 d .
H5A H 0.6751 0.6215 0.4305 0.034 Uiso 1 1 calc GR
H5B H 0.6939 0.7625 0.4659 0.034 Uiso 1 1 calc GR
H5C H 0.6323 0.6797 0.5519 0.034 Uiso 1 1 calc GR
C13 C 0.54675(12) 0.60098(17) 0.78939(18) 0.0243(4) Uani 1 1 d .
H13A H 0.5567 0.6260 0.8750 0.036 Uiso 1 1 calc GR
H13B H 0.4839 0.6043 0.7709 0.036 Uiso 1 1 calc GR
H13C H 0.5783 0.6571 0.7342 0.036 Uiso 1 1 calc GR
C10 C 0.91707(12) 0.35560(17) 0.64773(16) 0.0229(4) Uani 1 1 d .
H10A H 0.8764 0.2855 0.6454 0.034 Uiso 1 1 calc GR
H10B H 0.9769 0.3263 0.6325 0.034 Uiso 1 1 calc GR
H10C H 0.9006 0.4155 0.5841 0.034 Uiso 1 1 calc GR
C11 C 0.94965(13) 0.32578(19) 0.86860(19) 0.0291(4) Uani 1 1 d .
H11A H 0.9512 0.3647 0.9501 0.044 Uiso 1 1 calc GR
H11B H 1.0092 0.3017 0.8446 0.044 Uiso 1 1 calc GR
H11C H 0.9122 0.2523 0.8715 0.044 Uiso 1 1 calc GR
C9 C 0.96647(12) 0.53609(18) 0.77963(19) 0.0266(4) Uani 1 1 d .
H9A H 0.9456 0.5933 0.7161 0.040 Uiso 1 1 calc GR
H9B H 1.0284 0.5170 0.7652 0.040 Uiso 1 1 calc GR
H9C H 0.9599 0.5743 0.8609 0.040 Uiso 1 1 calc GR
B1 B 0.72956(13) 0.40101(18) 0.25829(18) 0.0204(4) Uani 1 1 d .
H1 H 0.7379(14) 0.459(2) 0.563(2) 0.023(5) Uiso 1 1 d .

loop_
_atom_site_aniso_label
_atom_site_aniso_U_11
_atom_site_aniso_U_22
_atom_site_aniso_U_33
_atom_site_aniso_U_23
_atom_site_aniso_U_13
_atom_site_aniso_U_12
F4 0.0517(7) 0.0212(6) 0.0247(6) -0.0048(4) -0.0043(5) -0.0071(5)
F3 0.0266(6) 0.0330(6) 0.0453(7) -0.0018(5) -0.0029(5) 0.0072(5)
F1 0.0212(6) 0.0450(7) 0.0566(8) -0.0135(6) -0.0014(5) -0.0036(5)
F2 0.1075(13) 0.0337(7) 0.0162(6) 0.0003(5) -0.0010(7) -0.0104(7)
N2 0.0151(7) 0.0166(7) 0.0139(6) 0.0000(5) -0.0001(5) 0.0008(5)
N3 0.0163(7) 0.0160(6) 0.0134(6) 0.0006(5) 0.0017(5) 0.0008(5)
N1 0.0215(7) 0.0144(7) 0.0105(6) -0.0020(5) -0.0007(5) -0.0020(5)
C1 0.0146(7) 0.0110(7) 0.0143(7) -0.0014(6) -0.0007(6) 0.0003(5)
C2 0.0246(9) 0.0253(9) 0.0131(8) 0.0023(7) 0.0030(6) 0.0011(7)
C3 0.0267(9) 0.0258(9) 0.0113(8) 0.0022(7) -0.0018(6) 0.0023(7)
C12 0.0109(7) 0.0205(8) 0.0231(8) 0.0003(6) 0.0020(6) -0.0001(6)
C7 0.0240(9) 0.0238(9) 0.0164(8) 0.0022(7) 0.0023(7) -0.0047(7)
C8 0.0127(8) 0.0199(8) 0.0211(8) -0.0003(6) -0.0005(6) 0.0022(6)
C4 0.0220(8) 0.0165(8) 0.0137(7) 0.0021(6) 0.0013(6) -0.0005(6)
C14 0.0165(8) 0.0292(9) 0.0248(9) -0.0014(7) -0.0049(7) -0.0013(7)
C6 0.0310(10) 0.0162(8) 0.0191(8) -0.0006(7) 0.0000(7) -0.0005(7)
C15 0.0223(9) 0.0214(9) 0.0310(10) 0.0012(7) 0.0066(7) -0.0038(7)
C5 0.0251(9) 0.0244(9) 0.0180(8) 0.0046(7) 0.0000(7) 0.0028(7)
C13 0.0167(8) 0.0215(9) 0.0347(10) 0.0041(7) 0.0042(7) 0.0019(7)
C10 0.0175(8) 0.0274(9) 0.0238(9) -0.0042(7) 0.0043(7) 0.0028(7)
C11 0.0264(10) 0.0307(10) 0.0303(10) 0.0030(8) -0.0051(8) 0.0089(8)
C9 0.0177(9) 0.0261(10) 0.0361(11) -0.0036(8) -0.0034(8) -0.0020(7)
B1 0.0250(10) 0.0190(9) 0.0172(9) -0.0013(7) -0.0017(7) -0.0018(7)

loop_
_atom_type_symbol
_atom_type_description
_atom_type_scat_dispersion_real
_atom_type_scat_dispersion_imag
_atom_type_scat_source
C C 0.0033 0.0016 'International Tables Vol C Tables 4.2.6.8 and 6.1.1.4'
H H 0.0000 0.0000 'International Tables Vol C Tables 4.2.6.8 and 6.1.1.4'
B B 0.0013 0.0007 'International Tables Vol C Tables 4.2.6.8 and 6.1.1.4'
F F 0.0171 0.0103 'International Tables Vol C Tables 4.2.6.8 and 6.1.1.4'
N N 0.0061 0.0033 'International Tables Vol C Tables 4.2.6.8 and 6.1.1.4'

loop_
_geom_angle_atom_site_label_1
_geom_angle_atom_site_label_2
_geom_angle_atom_site_label_3
_geom_angle
C1 N2 C3 108.26(14)
C1 N2 C8 129.38(13)
C3 N2 C8 121.92(14)
C1 N3 C2 108.40(13)
C1 N3 C12 130.12(13)
C2 N3 C12 121.29(14)
C1 N1 C4 124.43(13)
C1 N1 H1 116.7(15)
C4 N1 H1 116.5(15)
N2 C1 N1 124.98(15)
N3 C1 N2 107.06(13)
N3 C1 N1 127.80(14)
N3 C2 H2 125.9
C3 C2 N3 108.18(15)
C3 C2 H2 125.9
N2 C3 H3 126.0
C2 C3 N2 107.92(15)
C2 C3 H3 126.0
N3 C12 C14 111.49(13)
N3 C12 C15 107.20(14)
N3 C12 C13 108.46(13)
C14 C12 C15 107.71(14)
C13 C12 C14 112.16(15)
C13 C12 C15 109.70(14)
H7A C7 H7B 109.5
H7A C7 H7C 109.5
H7B C7 H7C 109.5
C4 C7 H7A 109.5
C4 C7 H7B 109.5
C4 C7 H7C 109.5
N2 C8 C10 110.63(13)
N2 C8 C11 107.87(14)
N2 C8 C9 109.40(13)
C11 C8 C10 107.62(14)
C9 C8 C10 112.22(15)
C9 C8 C11 108.98(15)
N1 C4 C7 108.53(13)
N1 C4 C6 110.32(13)
N1 C4 C5 110.44(14)
C6 C4 C7 110.53(14)
C6 C4 C5 109.42(14)
C5 C4 C7 107.56(13)
C12 C14 H14A 109.5
C12 C14 H14B 109.5
C12 C14 H14C 109.5
H14A C14 H14B 109.5
H14A C14 H14C 109.5
H14B C14 H14C 109.5
C4 C6 H6A 109.5
C4 C6 H6B 109.5
C4 C6 H6C 109.5
H6A C6 H6B 109.5
H6A C6 H6C 109.5
H6B C6 H6C 109.5
C12 C15 H15A 109.5
C12 C15 H15B 109.5
C12 C15 H15C 109.5
H15A C15 H15B 109.5
H15A C15 H15C 109.5
H15B C15 H15C 109.5
C4 C5 H5A 109.5
C4 C5 H5B 109.5
C4 C5 H5C 109.5
H5A C5 H5B 109.5
H5A C5 H5C 109.5
H5B C5 H5C 109.5
C12 C13 H13A 109.5
C12 C13 H13B 109.5
C12 C13 H13C 109.5
H13A C13 H13B 109.5
H13A C13 H13C 109.5
H13B C13 H13C 109.5
C8 C10 H10A 109.5
C8 C10 H10B 109.5
C8 C10 H10C 109.5
H10A C10 H10B 109.5
H10A C10 H10C 109.5
H10B C10 H10C 109.5
C8 C11 H11A 109.5
C8 C11 H11B 109.5
C8 C11 H11C 109.5
H11A C11 H11B 109.5
H11A C11 H11C 109.5
H11B C11 H11C 109.5
C8 C9 H9A 109.5
C8 C9 H9B 109.5
C8 C9 H9C 109.5
H9A C9 H9B 109.5
H9A C9 H9C 109.5
H9B C9 H9C 109.5
F3 B1 F4 109.33(15)
F1 B1 F4 109.20(16)
F1 B1 F3 108.43(15)
F2 B1 F4 109.74(15)
F2 B1 F3 109.78(16)
F2 B1 F1 110.33(16)

loop_
_geom_bond_atom_site_label_1
_geom_bond_atom_site_label_2
_geom_bond_distance
F4 B1 1.387(2)
F3 B1 1.386(2)
F1 B1 1.383(2)
F2 B1 1.382(2)
N2 C1 1.362(2)
N2 C3 1.377(2)
N2 C8 1.514(2)
N3 C1 1.357(2)
N3 C2 1.374(2)
N3 C12 1.517(2)
N1 C1 1.366(2)
N1 C4 1.497(2)
N1 H1 0.82(2)
C2 H2 0.9500
C2 C3 1.334(3)
C3 H3 0.9500
C12 C14 1.527(2)
C12 C15 1.530(2)
C12 C13 1.525(2)
C7 H7A 0.9800
C7 H7B 0.9800
C7 H7C 0.9800
C7 C4 1.534(2)
C8 C10 1.530(2)
C8 C11 1.530(2)
C8 C9 1.525(2)
C4 C6 1.526(2)
C4 C5 1.533(2)
C14 H14A 0.9800
C14 H14B 0.9800
C14 H14C 0.9800
C6 H6A 0.9800
C6 H6B 0.9800
C6 H6C 0.9800
C15 H15A 0.9800
C15 H15B 0.9800
C15 H15C 0.9800
C5 H5A 0.9800
C5 H5B 0.9800
C5 H5C 0.9800
C13 H13A 0.9800
C13 H13B 0.9800
C13 H13C 0.9800
C10 H10A 0.9800
C10 H10B 0.9800
C10 H10C 0.9800
C11 H11A 0.9800
C11 H11B 0.9800
C11 H11C 0.9800
C9 H9A 0.9800
C9 H9B 0.9800
C9 H9C 0.9800

loop_
_twin_individual_id
_twin_individual_mass_fraction_refined
1 0.8978(9)
2 0.1022(9)
